data_4116918
loop_
_publ_author_name
'S. V. Lindeman'
'D. Kosynkin'
'J. K. Kochi'

_publ_section_title
;
 Unusually Short (C-H...\p) Hydrogen Bonds for Effective Supramolecular
 (Aromatic/Aromatic) Organization in Edge-to-Face Motifs
;
_journal_name_full 'Journal of the American Chemical Society'
_journal_page_first 13268
_journal_page_last 13269
_journal_paper_doi 10.1021/ja982945a
_journal_volume 120
_journal_year 1998
_chemical_compound_source 'chemical synthesis'
_chemical_formula_moiety
;
(C7 H7 N2 O)^+^, (C24 H20 B)^-^, 0.5(C9 H10)
;
_chemical_formula_sum 'C35.5 H32 B N2 O'
_chemical_formula_weight 513.44
_chemical_name_systematic
; 
 4-Methoxyphenyldiazonium tetraphenylborate /
 alpha-methylstyrene molecular complex 2:1 
;
_space_group_IT_number 14
_symmetry_cell_setting monoclinic
_symmetry_space_group_name_Hall '-P 2yn'
_symmetry_space_group_name_H-M 'P 1 21/n 1'
_atom_sites_solution_hydrogens geom
_atom_sites_solution_primary direct
_atom_sites_solution_secondary difmap
_audit_creation_method SHELXL
_cell_angle_alpha 90.00
_cell_angle_beta 96.1850(10)
_cell_angle_gamma 90.00
_cell_formula_units_Z 4
_cell_length_a 11.31860(10)
_cell_length_b 16.4446(2)
_cell_length_c 15.37680(10)
_cell_measurement_reflns_used 8192
_cell_measurement_temperature 123(2)
_cell_measurement_theta_max 33.1
_cell_measurement_theta_min 1.8
_cell_volume 2845.42(5)
_computing_cell_refinement 'SAINT V4.050 (Siemens, 1989-95)'
_computing_data_collection 'SMART V4.050 (Siemens, 1989-95)'
_computing_data_reduction 'SAINT V4.050 (Siemens, 1989-95)'
_computing_molecular_graphics 'XP V5.06 (Siemens, 1996)'
_computing_publication_material 'SHELXL-93 & XCIF V5.05 (Siemens, 1996)'
_computing_structure_refinement 'SHELXL-93 (Sheldrick, 1993)'
_computing_structure_solution 'SHELXS-86 (Sheldrick, 1990)'
_diffrn_ambient_temperature 123(2)
_diffrn_measurement_device 'Siemens SMART'
_diffrn_measurement_method
;
\w-scan, scan range 0.3 deg, hemisphere
;
_diffrn_radiation_monochromator graphite
_diffrn_radiation_source 'normal-focus sealed tube'
_diffrn_radiation_type MoK\a
_diffrn_radiation_wavelength 0.71073
_diffrn_reflns_av_R_equivalents 0.0220
_diffrn_reflns_av_sigmaI/netI 0.0242
_diffrn_reflns_limit_h_max 16
_diffrn_reflns_limit_h_min -14
_diffrn_reflns_limit_k_max 25
_diffrn_reflns_limit_k_min -25
_diffrn_reflns_limit_l_max 23
_diffrn_reflns_limit_l_min -16
_diffrn_reflns_number 27709
_diffrn_reflns_theta_max 33.15
_diffrn_reflns_theta_min 1.82
_diffrn_standards_decay_% 0.2
_diffrn_standards_number 916
_exptl_absorpt_coefficient_mu 0.071
_exptl_absorpt_correction_type none
_exptl_crystal_colour yellow
_exptl_crystal_density_diffrn 1.199
_exptl_crystal_description prism
_exptl_crystal_F_000 1088
_exptl_crystal_size_max 0.45
_exptl_crystal_size_mid 0.45
_exptl_crystal_size_min 0.3
_refine_diff_density_max 1.115
_refine_diff_density_min -0.554
_refine_diff_density_rms 0.053
_refine_ls_extinction_method none
_refine_ls_goodness_of_fit_all 1.025
_refine_ls_goodness_of_fit_obs 1.037
_refine_ls_hydrogen_treatment
;
riding and rotating model with Uiso = 1.2 Uiso/eq of
an adjacent atom (1.5 for methyl hydrogens)
;
_refine_ls_matrix_type full
_refine_ls_number_parameters 353
_refine_ls_number_reflns 10100
_refine_ls_number_restraints 0
_refine_ls_restrained_S_all 1.028
_refine_ls_restrained_S_obs 1.037
_refine_ls_R_factor_all 0.0690
_refine_ls_R_factor_obs 0.0549
_refine_ls_shift/esd_max -0.006
_refine_ls_shift/esd_mean 0.000
_refine_ls_structure_factor_coef Fsqd
_refine_ls_weighting_details 'w=1/[\s^2^(Fo^2^)+(0.0613P)^2^+1.5773P] where P=(Fo^2^+2Fc^2^)/3'
_refine_ls_weighting_scheme calc
_refine_ls_wR_factor_all 0.1486
_refine_ls_wR_factor_obs 0.1349
_reflns_number_observed 8223
_reflns_number_total 10102
_reflns_observed_criterion >2sigma(I)
_cod_data_source_file ja982945a_4.cif
_cod_data_source_block mikex
_cod_depositor_comments
;
The following automatic conversions were performed:

'_refine_ls_weighting_scheme' value 'calc
w=1/[\s^2^(Fo^2^)+(0.0613P)^2^+1.5773P] where P=(Fo^2^+2Fc^2^)/3' was
changed to 'calc'. New tag '_refine_ls_weighting_details' was
created. The value of the new tag was set to
'w=1/[\s^2^(Fo^2^)+(0.0613P)^2^+1.5773P] where P=(Fo^2^+2Fc^2^)/3'.

Automatic conversion script
Id: cif_fix_values 3143 2015-03-26 13:38:13Z robertas 
;
_cod_database_code 4116918

loop_
_symmetry_equiv_pos_as_xyz
'x, y, z'
'-x+1/2, y+1/2, -z+1/2'
'-x, -y, -z'
'x-1/2, -y-1/2, z-1/2'

loop_
_atom_site_aniso_label
_atom_site_aniso_U_11
_atom_site_aniso_U_22
_atom_site_aniso_U_33
_atom_site_aniso_U_23
_atom_site_aniso_U_13
_atom_site_aniso_U_12
N1 0.0347(6) 0.0377(6) 0.0327(6) -0.0024(5) 0.0094(4) -0.0019(5)
N2 0.0455(8) 0.0588(9) 0.0518(8) -0.0128(7) 0.0073(6) -0.0127(7)
C1 0.0273(5) 0.0264(5) 0.0250(5) 0.0016(4) 0.0084(4) 0.0015(4)
C2 0.0336(6) 0.0285(6) 0.0227(5) 0.0060(4) 0.0099(4) 0.0054(5)
C3 0.0356(6) 0.0216(5) 0.0279(5) 0.0045(4) 0.0148(5) 0.0022(4)
C4 0.0321(6) 0.0228(5) 0.0267(5) -0.0034(4) 0.0106(4) 0.0008(4)
C5 0.0392(7) 0.0282(6) 0.0218(5) 0.0029(4) 0.0076(5) 0.0008(5)
C6 0.0376(6) 0.0259(5) 0.0241(5) 0.0059(4) 0.0114(5) -0.0008(5)
B1 0.0134(4) 0.0147(4) 0.0156(4) 0.0003(3) 0.0011(3) -0.0009(3)
C11 0.0152(4) 0.0150(4) 0.0167(4) 0.0019(3) 0.0027(3) -0.0009(3)
C12 0.0148(4) 0.0195(4) 0.0183(4) 0.0032(3) 0.0029(3) -0.0010(3)
C13 0.0146(4) 0.0245(5) 0.0262(5) 0.0058(4) 0.0043(4) 0.0012(4)
C14 0.0203(5) 0.0239(5) 0.0335(6) 0.0013(4) 0.0092(4) 0.0041(4)
C15 0.0246(5) 0.0239(5) 0.0288(5) -0.0057(4) 0.0078(4) 0.0012(4)
C16 0.0190(4) 0.0213(5) 0.0219(5) -0.0034(4) 0.0027(3) -0.0002(4)
C21 0.0139(4) 0.0183(4) 0.0174(4) -0.0007(3) 0.0031(3) -0.0030(3)
C22 0.0175(4) 0.0234(5) 0.0177(4) 0.0016(4) 0.0036(3) -0.0032(4)
C23 0.0233(5) 0.0361(6) 0.0158(4) -0.0009(4) 0.0039(4) -0.0076(4)
C24 0.0311(6) 0.0363(6) 0.0222(5) -0.0113(5) 0.0087(4) -0.0100(5)
C25 0.0350(6) 0.0239(5) 0.0293(6) -0.0086(4) 0.0097(5) -0.0018(5)
C26 0.0257(5) 0.0200(5) 0.0227(5) -0.0032(4) 0.0047(4) 0.0009(4)
C31 0.0156(4) 0.0160(4) 0.0165(4) 0.0009(3) 0.0012(3) -0.0018(3)
C32 0.0208(4) 0.0166(4) 0.0186(4) -0.0007(3) 0.0037(3) -0.0026(3)
C33 0.0281(5) 0.0186(4) 0.0235(5) -0.0005(4) 0.0046(4) -0.0080(4)
C34 0.0219(5) 0.0294(6) 0.0291(5) 0.0024(4) 0.0026(4) -0.0113(4)
C35 0.0147(4) 0.0320(6) 0.0400(7) 0.0071(5) 0.0034(4) -0.0029(4)
C36 0.0160(4) 0.0208(5) 0.0343(6) 0.0051(4) 0.0036(4) -0.0005(4)
C41 0.0153(4) 0.0150(4) 0.0168(4) 0.0005(3) 0.0008(3) -0.0005(3)
C42 0.0218(5) 0.0229(5) 0.0211(5) 0.0023(4) -0.0038(4) -0.0047(4)
C43 0.0307(6) 0.0337(6) 0.0219(5) 0.0062(4) -0.0078(4) -0.0036(5)
C44 0.0369(6) 0.0282(6) 0.0227(5) 0.0097(4) -0.0016(4) -0.0010(5)
C45 0.0309(6) 0.0194(5) 0.0231(5) 0.0042(4) 0.0036(4) -0.0047(4)
C46 0.0209(4) 0.0178(4) 0.0188(4) 0.0010(3) 0.0013(3) -0.0036(3)

loop_
_atom_site_label
_atom_site_type_symbol
_atom_site_fract_x
_atom_site_fract_y
_atom_site_fract_z
_atom_site_U_iso_or_equiv
_atom_site_thermal_displace_type
_atom_site_occupancy
_atom_site_calc_flag
_atom_site_refinement_flags
_atom_site_disorder_group
O1 O 0.8594(3) 0.0816(2) 0.6674(2) 0.0327(7) Uiso 0.50 d P 2
O1A O 0.8741(2) 0.0683(2) 0.6762(2) 0.0294(6) Uiso 0.50 d P 3
N1 N 1.26756(11) 0.22188(8) 0.82287(8) 0.0346(2) Uani 1 d . .
N2 N 1.34413(14) 0.25685(11) 0.85407(11) 0.0519(4) Uani 1 d . .
C1 C 1.17042(11) 0.17924(7) 0.78383(8) 0.0258(2) Uani 1 d . .
C2 C 1.11776(12) 0.12187(8) 0.83424(8) 0.0278(2) Uani 1 d . .
H2 H 1.15043(12) 0.10986(8) 0.89233(8) 0.033 Uiso 1 calc R .
C3 C 1.01689(12) 0.08325(7) 0.79700(8) 0.0275(2) Uani 1 d . .
H3 H 0.97968(12) 0.04290(7) 0.82887(8) 0.033 Uiso 1 calc R .
C4 C 0.96905(11) 0.10374(7) 0.71153(8) 0.0267(2) Uani 1 d . .
C5 C 1.02867(12) 0.15963(8) 0.66117(8) 0.0294(2) Uani 1 d . .
H5 H 0.99842(12) 0.17033(8) 0.60223(8) 0.035 Uiso 1 calc R .
C6 C 1.12938(12) 0.19820(8) 0.69692(8) 0.0286(2) Uani 1 d . .
H6 H 1.16983(12) 0.23624(8) 0.66427(8) 0.034 Uiso 1 calc R .
C7 C 0.7864(3) 0.0292(2) 0.7136(2) 0.0370(8) Uiso 0.50 d P 2
H7A H 0.7107(10) 0.0198(14) 0.6778(8) 0.055 Uiso 0.50 calc PR 2
H7B H 0.7716(21) 0.0548(8) 0.7689(9) 0.055 Uiso 0.50 calc PR 2
H7C H 0.8272(11) -0.0228(7) 0.7255(16) 0.055 Uiso 0.50 calc PR 2
C7A C 0.8080(3) 0.0129(2) 0.7274(2) 0.0309(6) Uiso 0.50 d P 3
H7AA H 0.7361(12) -0.0056(12) 0.6917(6) 0.046 Uiso 0.50 calc PR 3
H7AB H 0.7857(19) 0.0413(5) 0.7793(9) 0.046 Uiso 0.50 calc PR 3
H7AC H 0.8579(9) -0.0341(8) 0.7457(14) 0.046 Uiso 0.50 calc PR 3
C1S C 1.0184(2) -0.0011(2) 0.5017(2) 0.0232(4) Uiso 0.50 d P -1
C2S C 0.9074(3) 0.0221(2) 0.4584(2) 0.0357(6) Uiso 0.50 d P -1
H2S H 0.9015(3) 0.0664(2) 0.4185(2) 0.043 Uiso 0.50 calc PR -1
C3S C 0.8039(3) -0.0220(2) 0.4756(2) 0.0418(7) Uiso 0.50 d P -1
H3S H 0.7287(3) -0.0059(2) 0.4475(2) 0.050 Uiso 0.50 calc PR -1
C4S C 0.8098(3) -0.0853(2) 0.5302(2) 0.0366(6) Uiso 0.50 d P -1
H4S H 0.7393(3) -0.1140(2) 0.5392(2) 0.044 Uiso 0.50 calc PR -1
C5S C 0.9197(3) -0.1105(2) 0.5750(2) 0.0296(5) Uiso 0.50 d P -1
H5S H 0.9247(3) -0.1552(2) 0.6143(2) 0.036 Uiso 0.50 calc PR -1
C6S C 1.0218(2) -0.0657(2) 0.5581(2) 0.0280(5) Uiso 0.50 d P -1
H6S H 1.0965(2) -0.0813(2) 0.5875(2) 0.034 Uiso 0.50 calc PR -1
C7S C 1.1301(2) 0.0430(2) 0.4850(2) 0.0317(5) Uiso 0.50 d P -1
C8S C 1.1348(4) 0.1133(2) 0.4461(3) 0.0478(8) Uiso 0.50 d P -1
H8SA H 1.2095(4) 0.1363(2) 0.4370(3) 0.057 Uiso 0.50 calc PR -1
H8SB H 1.0634(4) 0.1416(2) 0.4270(3) 0.057 Uiso 0.50 calc PR -1
C9S C 1.2452(3) 0.0007(2) 0.5141(2) 0.0475(7) Uiso 0.50 d P -1
H9SA H 1.3117(4) 0.0334(9) 0.4977(17) 0.071 Uiso 0.50 calc PR -1
H9SB H 1.2461(11) -0.0527(8) 0.4859(15) 0.071 Uiso 0.50 calc PR -1
H9SC H 1.2529(13) -0.0063(16) 0.5778(3) 0.071 Uiso 0.50 calc PR -1
B1 B 1.48491(9) 0.26753(6) 0.57504(7) 0.0146(2) Uani 1 d . .
C11 C 1.36516(8) 0.32033(6) 0.59126(6) 0.0156(2) Uani 1 d . .
C12 C 1.25542(9) 0.31601(6) 0.53894(7) 0.0175(2) Uani 1 d . .
H12 H 1.24878(9) 0.28145(6) 0.48915(7) 0.021 Uiso 1 calc R .
C13 C 1.15536(9) 0.36063(7) 0.55727(7) 0.0216(2) Uani 1 d . .
H13 H 1.08377(9) 0.35709(7) 0.51907(7) 0.026 Uiso 1 calc R .
C14 C 1.16033(10) 0.40999(7) 0.63099(8) 0.0254(2) Uani 1 d . .
H14 H 1.09266(10) 0.44004(7) 0.64385(8) 0.031 Uiso 1 calc R .
C15 C 1.26693(11) 0.41448(7) 0.68575(8) 0.0254(2) Uani 1 d . .
H15 H 1.27174(11) 0.44724(7) 0.73689(8) 0.030 Uiso 1 calc R .
C16 C 1.36657(10) 0.37098(7) 0.66563(7) 0.0207(2) Uani 1 d . .
H16 H 1.43826(10) 0.37566(7) 0.70356(7) 0.025 Uiso 1 calc R .
C21 C 1.46987(8) 0.21481(6) 0.48340(6) 0.0164(2) Uani 1 d . .
C22 C 1.42177(9) 0.25040(7) 0.40383(7) 0.0194(2) Uani 1 d . .
H22 H 1.39601(9) 0.30536(7) 0.40435(7) 0.023 Uiso 1 calc R .
C23 C 1.41030(10) 0.20843(8) 0.32425(7) 0.0250(2) Uani 1 d . .
H23 H 1.37598(10) 0.23464(8) 0.27254(7) 0.030 Uiso 1 calc R .
C24 C 1.44920(12) 0.12819(8) 0.32076(8) 0.0295(3) Uani 1 d . .
H24 H 1.44108(12) 0.09908(8) 0.26708(8) 0.035 Uiso 1 calc R .
C25 C 1.50014(12) 0.09149(8) 0.39734(8) 0.0289(2) Uani 1 d . .
H25 H 1.52832(12) 0.03715(8) 0.39580(8) 0.035 Uiso 1 calc R .
C26 C 1.51014(10) 0.13411(7) 0.47667(7) 0.0226(2) Uani 1 d . .
H26 H 1.54543(10) 0.10763(7) 0.52793(7) 0.027 Uiso 1 calc R .
C31 C 1.60017(9) 0.32741(6) 0.56743(6) 0.0161(2) Uani 1 d . .
C32 C 1.59373(9) 0.41229(6) 0.55617(7) 0.0186(2) Uani 1 d . .
H32 H 1.51880(9) 0.43826(6) 0.55651(7) 0.022 Uiso 1 calc R .
C33 C 1.69362(10) 0.46023(7) 0.54445(7) 0.0233(2) Uani 1 d . .
H33 H 1.68531(10) 0.51733(7) 0.53669(7) 0.028 Uiso 1 calc R .
C34 C 1.80457(11) 0.42402(8) 0.54422(8) 0.0268(2) Uani 1 d . .
H34 H 1.87254(11) 0.45599(8) 0.53643(8) 0.032 Uiso 1 calc R .
C35 C 1.81465(10) 0.33984(8) 0.55562(9) 0.0289(2) Uani 1 d . .
H35 H 1.89010(10) 0.31442(8) 0.55612(9) 0.035 Uiso 1 calc R .
C36 C 1.71431(9) 0.29296(7) 0.56626(8) 0.0236(2) Uani 1 d . .
H36 H 1.72316(9) 0.23578(7) 0.57297(8) 0.028 Uiso 1 calc R .
C41 C 1.50625(9) 0.20803(6) 0.66124(6) 0.0157(2) Uani 1 d . .
C42 C 1.59195(10) 0.22161(7) 0.73300(7) 0.0224(2) Uani 1 d . .
H42 H 1.64536(10) 0.26595(7) 0.73083(7) 0.027 Uiso 1 calc R .
C43 C 1.60140(12) 0.17210(8) 0.80758(8) 0.0295(2) Uani 1 d . .
H43 H 1.66044(12) 0.18338(8) 0.85474(8) 0.035 Uiso 1 calc R .
C44 C 1.52477(12) 0.10645(8) 0.81302(8) 0.0296(2) Uani 1 d . .
H44 H 1.53143(12) 0.07255(8) 0.86333(8) 0.036 Uiso 1 calc R .
C45 C 1.43814(11) 0.09136(7) 0.74336(8) 0.0244(2) Uani 1 d . .
H45 H 1.38523(11) 0.04680(7) 0.74593(8) 0.029 Uiso 1 calc R .
C46 C 1.42912(9) 0.14175(6) 0.66978(7) 0.0192(2) Uani 1 d . .
H46 H 1.36851(9) 0.13094(6) 0.62355(7) 0.023 Uiso 1 calc R .

loop_
_atom_type_symbol
_atom_type_description
_atom_type_scat_dispersion_real
_atom_type_scat_dispersion_imag
_atom_type_scat_source
C C 0.0033 0.0016 'International Tables Vol C Tables 4.2.6.8 and 6.1.1.4'
H H 0.0000 0.0000 'International Tables Vol C Tables 4.2.6.8 and 6.1.1.4'
B B 0.0013 0.0007 'International Tables Vol C Tables 4.2.6.8 and 6.1.1.4'
N N 0.0061 0.0033 'International Tables Vol C Tables 4.2.6.8 and 6.1.1.4'
O O 0.0106 0.0060 'International Tables Vol C Tables 4.2.6.8 and 6.1.1.4'

loop_
_geom_angle_atom_site_label_1
_geom_angle_atom_site_label_2
_geom_angle_atom_site_label_3
_geom_angle
C4 O1 C7 116.4(3)
C4 O1A C7A 120.4(2)
N2 N1 C1 179.0(2)
N1 C1 C2 117.93(12)
N1 C1 C6 117.81(11)
C2 C1 C6 124.24(12)
C3 C2 C1 117.77(11)
C2 C3 C4 119.78(11)
O1A C4 C3 120.3(2)
O1 C4 C3 128.6(2)
O1A C4 C5 119.1(2)
O1 C4 C5 110.7(2)
C3 C4 C5 120.47(12)
C6 C5 C4 120.40(12)
C5 C6 C1 117.16(11)
C6S C1S C2S 118.1(2)
C6S C1S C7S 121.1(2)
C2S C1S C7S 120.8(3)
C1S C2S C3S 118.9(3)
C4S C3S C2S 121.8(3)
C3S C4S C5S 121.0(3)
C4S C5S C6S 116.7(3)
C1S C6S C5S 123.4(2)
C8S C7S C9S 118.1(3)
C8S C7S C1S 125.6(3)
C9S C7S C1S 116.3(3)
C41 B1 C21 111.65(8)
C41 B1 C31 111.34(8)
C21 B1 C31 105.26(7)
C41 B1 C11 104.06(7)
C21 B1 C11 113.27(8)
C31 B1 C11 111.43(8)
C12 C11 C16 115.13(9)
C12 C11 B1 125.14(9)
C16 C11 B1 119.62(9)
C13 C12 C11 122.72(10)
C14 C13 C12 120.42(10)
C13 C14 C15 118.60(10)
C14 C15 C16 120.31(11)
C15 C16 C11 122.78(10)
C26 C21 C22 115.09(9)
C26 C21 B1 123.60(9)
C22 C21 B1 121.18(9)
C23 C22 C21 122.99(11)
C24 C23 C22 120.06(11)
C25 C24 C23 118.80(11)
C24 C25 C26 120.47(11)
C25 C26 C21 122.56(11)
C32 C31 C36 115.57(9)
C32 C31 B1 124.76(9)
C36 C31 B1 119.55(9)
C33 C32 C31 122.69(10)
C34 C33 C32 119.96(10)
C33 C34 C35 119.03(10)
C36 C35 C34 120.30(11)
C35 C36 C31 122.44(11)
C42 C41 C46 115.52(9)
C42 C41 B1 124.54(9)
C46 C41 B1 119.73(8)
C43 C42 C41 122.37(10)
C44 C43 C42 120.43(11)
C43 C44 C45 118.86(11)
C44 C45 C46 120.04(10)
C45 C46 C41 122.77(10)

loop_
_geom_bond_atom_site_label_1
_geom_bond_atom_site_label_2
_geom_bond_distance
O1 C4 1.398(3)
O1 C7 1.433(5)
O1A C4 1.290(3)
O1A C7A 1.461(4)
N1 N2 1.106(2)
N1 C1 1.385(2)
C1 C2 1.395(2)
C1 C6 1.402(2)
C2 C3 1.376(2)
C3 C4 1.407(2)
C4 C5 1.419(2)
C5 C6 1.367(2)
C1S C6S 1.370(4)
C1S C2S 1.409(4)
C1S C7S 1.503(4)
C2S C3S 1.427(4)
C3S C4S 1.334(5)
C4S C5S 1.417(4)
C5S C6S 1.417(4)
C7S C8S 1.305(5)
C7S C9S 1.503(5)
B1 C41 1.6443(14)
B1 C21 1.6476(15)
B1 C31 1.6487(14)
B1 C11 1.6511(14)
C11 C12 1.4070(14)
C11 C16 1.4134(14)
C12 C13 1.4033(14)
C13 C14 1.390(2)
C14 C15 1.397(2)
C15 C16 1.398(2)
C21 C26 1.4106(15)
C21 C22 1.4116(14)
C22 C23 1.399(2)
C23 C24 1.394(2)
C24 C25 1.392(2)
C25 C26 1.401(2)
C31 C32 1.4075(14)
C31 C36 1.4126(14)
C32 C33 1.4057(15)
C33 C34 1.390(2)
C34 C35 1.399(2)
C35 C36 1.397(2)
C41 C42 1.4064(14)
C41 C46 1.4114(14)
C42 C43 1.401(2)
C43 C44 1.393(2)
C44 C45 1.394(2)
C45 C46 1.3973(15)

loop_
_geom_torsion_atom_site_label_1
_geom_torsion_atom_site_label_2
_geom_torsion_atom_site_label_3
_geom_torsion_atom_site_label_4
_geom_torsion
N2 N1 C1 C2 -106.5(88)
N2 N1 C1 C6 71.7(89)
N1 C1 C2 C3 176.05(11)
C6 C1 C2 C3 -2.1(2)
C1 C2 C3 C4 -1.5(2)
C7A O1A C4 O1 -130.3(12)
C7A O1A C4 C3 6.6(3)
C7A O1A C4 C5 -177.5(2)
C7 O1 C4 O1A 47.1(10)
C7 O1 C4 C3 -2.0(4)
C7 O1 C4 C5 -176.2(2)
C2 C3 C4 O1A -179.6(2)
C2 C3 C4 O1 -169.1(2)
C2 C3 C4 C5 4.5(2)
O1A C4 C5 C6 179.9(2)
O1 C4 C5 C6 170.6(2)
C3 C4 C5 C6 -4.1(2)
C4 C5 C6 C1 0.7(2)
N1 C1 C6 C5 -175.66(12)
C2 C1 C6 C5 2.5(2)
C6S C1S C2S C3S 0.4(4)
C7S C1S C2S C3S 179.4(3)
C1S C2S C3S C4S -1.2(5)
C2S C3S C4S C5S 1.2(5)
C3S C4S C5S C6S -0.5(4)
C2S C1S C6S C5S 0.2(4)
C7S C1S C6S C5S -178.7(3)
C4S C5S C6S C1S -0.2(4)
C6S C1S C7S C8S -166.4(3)
C2S C1S C7S C8S 14.6(5)
C6S C1S C7S C9S 15.1(4)
C2S C1S C7S C9S -163.8(3)
C41 B1 C11 C12 -114.98(10)
C21 B1 C11 C12 6.46(13)
C31 B1 C11 C12 124.93(10)
C41 B1 C11 C16 60.95(11)
C21 B1 C11 C16 -177.61(9)
C31 B1 C11 C16 -59.13(11)
C16 C11 C12 C13 2.01(14)
B1 C11 C12 C13 178.10(9)
C11 C12 C13 C14 -2.0(2)
C12 C13 C14 C15 0.4(2)
C13 C14 C15 C16 0.9(2)
C14 C15 C16 C11 -0.8(2)
C12 C11 C16 C15 -0.6(2)
B1 C11 C16 C15 -176.96(10)
C41 B1 C21 C26 -20.44(13)
C31 B1 C21 C26 100.51(11)
C11 B1 C21 C26 -137.51(10)
C41 B1 C21 C22 163.88(9)
C31 B1 C21 C22 -75.18(11)
C11 B1 C21 C22 46.81(12)
C26 C21 C22 C23 2.28(15)
B1 C21 C22 C23 178.31(9)
C21 C22 C23 C24 -1.2(2)
C22 C23 C24 C25 -0.6(2)
C23 C24 C25 C26 1.1(2)
C24 C25 C26 C21 0.1(2)
C22 C21 C26 C25 -1.7(2)
B1 C21 C26 C25 -177.67(10)
C41 B1 C31 C32 -129.14(10)
C21 B1 C31 C32 109.72(10)
C11 B1 C31 C32 -13.45(13)
C41 B1 C31 C36 55.15(12)
C21 B1 C31 C36 -65.99(11)
C11 B1 C31 C36 170.84(9)
C36 C31 C32 C33 0.0(2)
B1 C31 C32 C33 -175.84(9)
C31 C32 C33 C34 -0.4(2)
C32 C33 C34 C35 0.1(2)
C33 C34 C35 C36 0.6(2)
C34 C35 C36 C31 -1.0(2)
C32 C31 C36 C35 0.7(2)
B1 C31 C36 C35 176.77(11)
C21 B1 C41 C42 135.33(10)
C31 B1 C41 C42 17.99(13)
C11 B1 C41 C42 -102.16(11)
C21 B1 C41 C46 -50.10(12)
C31 B1 C41 C46 -167.44(9)
C11 B1 C41 C46 72.42(11)
C46 C41 C42 C43 0.8(2)
B1 C41 C42 C43 175.61(11)
C41 C42 C43 C44 0.1(2)
C42 C43 C44 C45 -0.5(2)
C43 C44 C45 C46 -0.1(2)
C44 C45 C46 C41 1.1(2)
C42 C41 C46 C45 -1.5(2)
B1 C41 C46 C45 -176.51(10)
